data_4334881
loop_
_publ_author_name
'Brian D. Mahoney'
'Nicholas A. Piro'
'Patrick J. Carroll'
'Eric J. Schelter'

_publ_section_title
;
 Synthesis, Electrochemistry, and Reactivity of Cerium(III/IV)
 Methylene-Bis-Phenolate Complexes
;
_journal_name_full 'Inorganic Chemistry'
_journal_page_first 5970
_journal_page_last 5977
_journal_paper_doi 10.1021/ic400202r
_journal_volume 52
_journal_year 2013
_chemical_formula_sum 'C62 H92 Br Ce Li O8'
_chemical_formula_weight 1192.33
_space_group_IT_number 15
_symmetry_cell_setting monoclinic
_symmetry_Int_Tables_number 15
_symmetry_space_group_name_Hall '-C 2yc'
_symmetry_space_group_name_H-M 'C 1 2/c 1'
_atom_sites_solution_hydrogens geom
_atom_sites_solution_primary direct
_audit_creation_method SHELXL-97
_cell_angle_alpha 90.00
_cell_angle_beta 124.538(2)
_cell_angle_gamma 90.00
_cell_formula_units_Z 8
_cell_length_a 29.7261(10)
_cell_length_b 22.5237(7)
_cell_length_c 22.7523(7)
_cell_measurement_temperature 143(1)
_cell_volume 12548.7(8)
_computing_data_collection 'Bruker APEX2'
_computing_data_reduction 'Bruker SAINT'
_computing_structure_refinement 'SHELXL-97 (Sheldrick, 2008)'
_computing_structure_solution 'SHELXS-97 (Sheldrick, 2008)'
_diffrn_ambient_temperature 143(1)
_diffrn_measured_fraction_theta_full 0.995
_diffrn_measured_fraction_theta_max 0.995
_diffrn_measurement_device 'CCD Area Detector'
_diffrn_measurement_device_type 'Bruker APEXII'
_diffrn_measurement_method 'phi and omega scans'
_diffrn_radiation_monochromator graphite
_diffrn_radiation_source 'sealed tube'
_diffrn_radiation_type MoK\a
_diffrn_radiation_wavelength 0.71073
_diffrn_reflns_av_R_equivalents 0.0722
_diffrn_reflns_av_sigmaI/netI 0.0472
_diffrn_reflns_limit_h_max 38
_diffrn_reflns_limit_h_min -38
_diffrn_reflns_limit_k_max 29
_diffrn_reflns_limit_k_min -29
_diffrn_reflns_limit_l_max 29
_diffrn_reflns_limit_l_min -29
_diffrn_reflns_number 196304
_diffrn_reflns_theta_full 27.57
_diffrn_reflns_theta_max 27.57
_diffrn_reflns_theta_min 1.66
_exptl_absorpt_coefficient_mu 1.411
_exptl_absorpt_correction_T_max 0.7456
_exptl_absorpt_correction_T_min 0.6631
_exptl_absorpt_correction_type multi-scan
_exptl_absorpt_process_details '(SADABS; Sheldrick, 2007)'
_exptl_crystal_density_diffrn 1.262
_exptl_crystal_F_000 4992
_exptl_crystal_size_max 0.22
_exptl_crystal_size_mid 0.10
_exptl_crystal_size_min 0.03
_refine_diff_density_max 2.590
_refine_diff_density_min -2.154
_refine_diff_density_rms 0.096
_refine_ls_extinction_method none
_refine_ls_goodness_of_fit_ref 1.072
_refine_ls_hydrogen_treatment constr
_refine_ls_matrix_type full
_refine_ls_number_parameters 684
_refine_ls_number_reflns 14458
_refine_ls_number_restraints 68
_refine_ls_restrained_S_all 1.071
_refine_ls_R_factor_all 0.0878
_refine_ls_R_factor_gt 0.0555
_refine_ls_shift/su_max 0.004
_refine_ls_shift/su_mean 0.000
_refine_ls_structure_factor_coef Fsqd
_refine_ls_weighting_details 'calc w=1/[\s^2^(Fo^2^)+(0.0523P)^2^+51.7149P] where P=(Fo^2^+2Fc^2^)/3'
_refine_ls_weighting_scheme calc
_refine_ls_wR_factor_gt 0.1214
_refine_ls_wR_factor_ref 0.1328
_reflns_number_gt 10206
_reflns_number_total 14458
_reflns_threshold_expression >2sigma(I)
_cod_data_source_file ic400202r_si_002_5.cif
_cod_data_source_block 4
_cod_original_cell_volume 12548.7(7)
_cod_original_sg_symbol_H-M 'C 2/c '
_cod_database_code 4334881

loop_
_symmetry_equiv_pos_as_xyz
'x, y, z'
'-x, y, -z+1/2'
'x+1/2, y+1/2, z'
'-x+1/2, y+1/2, -z+1/2'
'-x, -y, -z'
'x, -y, z-1/2'
'-x+1/2, -y+1/2, -z'
'x+1/2, -y+1/2, z-1/2'

loop_
_atom_site_label
_atom_site_type_symbol
_atom_site_fract_x
_atom_site_fract_y
_atom_site_fract_z
_atom_site_U_iso_or_equiv
_atom_site_adp_type
_atom_site_occupancy
_atom_site_symmetry_multiplicity
_atom_site_calc_flag
_atom_site_refinement_flags
_atom_site_disorder_assembly
_atom_site_disorder_group
Ce1 Ce 0.221096(11) 0.518181(10) 0.381643(13) 0.03044(8) Uani 1 1 d . . .
Br1 Br 0.26212(3) 0.42336(2) 0.33559(3) 0.05924(17) Uani 1 1 d . B .
O1 O 0.16965(12) 0.58167(12) 0.38541(15) 0.0308(6) Uani 1 1 d . . .
O2 O 0.19211(14) 0.45247(13) 0.42105(16) 0.0405(7) Uani 1 1 d . . .
O3 O 0.30718(16) 0.40108(18) 0.22350(19) 0.0574(10) Uani 1 1 d . B .
O4 O 0.38433(18) 0.35102(17) 0.3718(2) 0.0675(11) Uani 1 1 d . B .
O5 O 0.38866(16) 0.48733(15) 0.3648(2) 0.0524(9) Uani 1 1 d U B .
O6 O 0.24951(12) 0.58280(12) 0.33974(14) 0.0317(6) Uani 1 1 d . . .
O7 O 0.29619(12) 0.52666(12) 0.48389(15) 0.0323(6) Uani 1 1 d . . .
O8 O 0.13155(16) 0.49379(17) 0.26412(17) 0.0574(10) Uani 1 1 d . . .
C1 C 0.13600(17) 0.60852(19) 0.3996(2) 0.0309(9) Uani 1 1 d . . .
C2 C 0.13257(17) 0.58440(18) 0.4539(2) 0.0307(9) Uani 1 1 d . . .
C3 C 0.09846(18) 0.6115(2) 0.4697(2) 0.0369(10) Uani 1 1 d . . .
H3 H 0.0959 0.5953 0.5054 0.049 Uiso 1 1 calc R . .
C4 C 0.06852(19) 0.6613(2) 0.4344(3) 0.0398(11) Uani 1 1 d . . .
C5 C 0.0306(2) 0.6906(3) 0.4498(3) 0.0526(13) Uani 1 1 d . . .
H5a H -0.0066 0.6829 0.4112 0.079 Uiso 1 1 calc R . .
H5b H 0.0370 0.7326 0.4547 0.079 Uiso 1 1 calc R . .
H5c H 0.0372 0.6748 0.4933 0.079 Uiso 1 1 calc R . .
C6 C 0.07338(18) 0.6852(2) 0.3815(3) 0.0387(10) Uani 1 1 d . . .
H6 H 0.0531 0.7188 0.3572 0.051 Uiso 1 1 calc R . .
C7 C 0.10715(18) 0.66088(19) 0.3637(2) 0.0358(10) Uani 1 1 d . . .
C8 C 0.11147(19) 0.6899(2) 0.3054(3) 0.0400(11) Uani 1 1 d . . .
C9 C 0.0887(2) 0.6468(2) 0.2419(3) 0.0511(13) Uani 1 1 d . . .
H9a H 0.0514 0.6373 0.2236 0.077 Uiso 1 1 calc R . .
H9b H 0.1101 0.6111 0.2575 0.077 Uiso 1 1 calc R . .
H9c H 0.0903 0.6652 0.2051 0.077 Uiso 1 1 calc R . .
C10 C 0.0788(2) 0.7475(2) 0.2778(3) 0.0589(15) Uani 1 1 d . . .
H10a H 0.0413 0.7396 0.2594 0.088 Uiso 1 1 calc R . .
H10b H 0.0812 0.7635 0.2405 0.088 Uiso 1 1 calc R . .
H10c H 0.0934 0.7757 0.3161 0.088 Uiso 1 1 calc R . .
C11 C 0.1713(2) 0.7044(2) 0.3360(3) 0.0463(12) Uani 1 1 d . . .
H11a H 0.1733 0.7255 0.3009 0.070 Uiso 1 1 calc R . .
H11b H 0.1918 0.6683 0.3483 0.070 Uiso 1 1 calc R . .
H11c H 0.1861 0.7286 0.3778 0.070 Uiso 1 1 calc R . .
C12 C 0.16751(18) 0.53212(19) 0.4973(2) 0.0342(10) Uani 1 1 d . . .
H12a H 0.1781 0.5372 0.5459 0.045 Uiso 1 1 calc R . .
H12b H 0.2006 0.5331 0.4984 0.045 Uiso 1 1 calc R . .
C13 C 0.14193(18) 0.47103(19) 0.4718(2) 0.0333(10) Uani 1 1 d . . .
C14 C 0.10436(19) 0.4517(2) 0.4850(2) 0.0395(10) Uani 1 1 d . . .
H14 H 0.0930 0.4780 0.5057 0.053 Uiso 1 1 calc R . .
C15 C 0.0831(2) 0.3951(2) 0.4687(3) 0.0478(12) Uani 1 1 d . . .
C16 C 0.0422(3) 0.3747(3) 0.4837(4) 0.0657(17) Uani 1 1 d . . .
H16a H 0.0581 0.3441 0.5192 0.099 Uiso 1 1 calc R . .
H16b H 0.0103 0.3596 0.4406 0.099 Uiso 1 1 calc R . .
H16c H 0.0321 0.4076 0.5007 0.099 Uiso 1 1 calc R . .
C17 C 0.1028(2) 0.3564(2) 0.4413(3) 0.0530(14) Uani 1 1 d . . .
H17 H 0.0899 0.3175 0.4322 0.071 Uiso 1 1 calc R . .
C18 C 0.1410(2) 0.3719(2) 0.4264(3) 0.0486(13) Uani 1 1 d . . .
C19 C 0.1655(3) 0.3253(2) 0.4018(4) 0.070(2) Uani 1 1 d . . .
C20 C 0.1466(4) 0.3396(3) 0.3244(4) 0.095(3) Uani 1 1 d . . .
H20a H 0.1613 0.3773 0.3235 0.142 Uiso 1 1 calc R . .
H20b H 0.1074 0.3412 0.2942 0.142 Uiso 1 1 calc R . .
H20c H 0.1594 0.3092 0.3076 0.142 Uiso 1 1 calc R . .
C21 C 0.2281(3) 0.3257(3) 0.4525(4) 0.079(2) Uani 1 1 d . . .
H21a H 0.2415 0.3649 0.4541 0.119 Uiso 1 1 calc R . .
H21b H 0.2430 0.2982 0.4355 0.119 Uiso 1 1 calc R . .
H21c H 0.2389 0.3142 0.4994 0.119 Uiso 1 1 calc R . .
C22 C 0.1447(4) 0.2623(3) 0.4010(4) 0.099(3) Uani 1 1 d . . .
H22a H 0.1606 0.2342 0.3862 0.149 Uiso 1 1 calc R . .
H22b H 0.1056 0.2612 0.3684 0.149 Uiso 1 1 calc R . .
H22c H 0.1548 0.2523 0.4481 0.149 Uiso 1 1 calc R . .
C23 C 0.1590(2) 0.43200(19) 0.4394(2) 0.0390(11) Uani 1 1 d . . .
C24 C 0.2515(3) 0.3808(3) 0.1773(3) 0.0711(18) Uani 1 1 d . . .
H24a H 0.2268 0.4144 0.1571 0.095 Uiso 1 1 calc R . .
H24b H 0.2418 0.3569 0.2040 0.095 Uiso 1 1 calc R . .
C25 C 0.2473(2) 0.3445(2) 0.1191(3) 0.0520(13) Uani 1 1 d . . .
H25a H 0.2121 0.3496 0.0742 0.069 Uiso 1 1 calc R . .
H25b H 0.2533 0.3026 0.1313 0.069 Uiso 1 1 calc R . .
C26 C 0.2934(2) 0.3707(2) 0.1158(3) 0.0530(14) Uani 1 1 d . . .
H26a H 0.3082 0.3413 0.0999 0.071 Uiso 1 1 calc R . .
H26b H 0.2808 0.4046 0.0841 0.071 Uiso 1 1 calc R . .
C27 C 0.3354(3) 0.3888(3) 0.1921(3) 0.0723(18) Uani 1 1 d . . .
H27a H 0.3614 0.3570 0.2176 0.096 Uiso 1 1 calc R . .
H27b H 0.3550 0.4238 0.1935 0.096 Uiso 1 1 calc R . .
C28 C 0.3577(3) 0.2951(3) 0.3606(4) 0.082(2) Uani 1 1 d . . .
H28a H 0.3696 0.2663 0.3404 0.109 Uiso 1 1 calc R . .
H28b H 0.3183 0.2994 0.3289 0.109 Uiso 1 1 calc R . .
C29 C 0.3740(3) 0.2767(3) 0.4319(4) 0.089(2) Uani 1 1 d . . .
H29a H 0.3727 0.2338 0.4349 0.118 Uiso 1 1 calc R . .
H29b H 0.3505 0.2944 0.4440 0.118 Uiso 1 1 calc R . .
C30 C 0.4314(3) 0.2990(3) 0.4801(4) 0.0758(19) Uani 1 1 d . . .
H30a H 0.4575 0.2694 0.4864 0.101 Uiso 1 1 calc R . .
H30b H 0.4396 0.3098 0.5265 0.101 Uiso 1 1 calc R . .
C31 C 0.4323(3) 0.3525(3) 0.4415(3) 0.0655(16) Uani 1 1 d . . .
H31a H 0.4335 0.3886 0.4656 0.087 Uiso 1 1 calc R . .
H31b H 0.4643 0.3515 0.4399 0.087 Uiso 1 1 calc R . .
C32 C 0.3884(2) 0.5264(2) 0.4147(3) 0.0542(13) Uani 1 1 d DU B .
H32a H 0.4001 0.5052 0.4582 0.072 Uiso 1 1 calc R . .
H32b H 0.3519 0.5418 0.3944 0.072 Uiso 1 1 calc R . .
C33 C 0.4269(3) 0.5760(3) 0.4300(5) 0.095(2) Uani 1 1 d DU . .
H33a H 0.4121 0.6136 0.4322 0.126 Uiso 0.60 1 calc PR A 1
H33b H 0.4619 0.5695 0.4748 0.126 Uiso 0.60 1 calc PR A 1
H33a' H 0.4487 0.5860 0.4803 0.126 Uiso 0.40 1 calc PR A 2
H33b' H 0.4075 0.6110 0.4024 0.126 Uiso 0.40 1 calc PR A 2
C34 C 0.4327(7) 0.5749(5) 0.3693(8) 0.099(4) Uani 0.60 1 d PDU B 1
H34a H 0.4060 0.6007 0.3312 0.131 Uiso 0.60 1 calc PR B 1
H34b H 0.4689 0.5875 0.3845 0.131 Uiso 0.60 1 calc PR B 1
C34' C 0.4618(7) 0.5506(9) 0.4074(10) 0.084(5) Uani 0.40 1 d PDU B 2
H34a' H 0.4763 0.5818 0.3934 0.112 Uiso 0.40 1 calc PR B 2
H34b' H 0.4918 0.5275 0.4456 0.112 Uiso 0.40 1 calc PR B 2
C35 C 0.4230(3) 0.5122(3) 0.3456(4) 0.081(2) Uani 1 1 d DU . .
H35a H 0.4053 0.5100 0.2945 0.108 Uiso 0.60 1 calc PR B 1
H35b H 0.4574 0.4908 0.3690 0.108 Uiso 0.60 1 calc PR B 1
H35a' H 0.4018 0.5354 0.3022 0.108 Uiso 0.40 1 calc PR B 2
H35b' H 0.4424 0.4813 0.3388 0.108 Uiso 0.40 1 calc PR B 2
C36 C 0.27590(17) 0.63029(19) 0.3401(2) 0.0291(9) Uani 1 1 d . . .
C37 C 0.30718(17) 0.66507(17) 0.4035(2) 0.0287(9) Uani 1 1 d . . .
C38 C 0.33490(19) 0.7158(2) 0.4055(2) 0.0387(10) Uani 1 1 d . . .
H38 H 0.3547 0.7377 0.4474 0.051 Uiso 1 1 calc R . .
C39 C 0.3338(2) 0.7345(2) 0.3464(2) 0.0439(12) Uani 1 1 d . . .
C40 C 0.3634(3) 0.7898(3) 0.3488(3) 0.0674(18) Uani 1 1 d . . .
H40a H 0.3669 0.8166 0.3839 0.101 Uiso 1 1 calc R . .
H40b H 0.3432 0.8086 0.3028 0.101 Uiso 1 1 calc R . .
H40c H 0.3991 0.7792 0.3611 0.101 Uiso 1 1 calc R . .
C41 C 0.3030(2) 0.7006(2) 0.2842(2) 0.0416(11) Uani 1 1 d . . .
H41 H 0.3018 0.7128 0.2443 0.055 Uiso 1 1 calc R . .
C42 C 0.27395(17) 0.64985(18) 0.2782(2) 0.0300(9) Uani 1 1 d . . .
C43 C 0.23827(19) 0.6175(2) 0.2065(2) 0.0356(10) Uani 1 1 d . . .
C44 C 0.2577(2) 0.5531(2) 0.2133(3) 0.0502(13) Uani 1 1 d . . .
H44a H 0.2952 0.5529 0.2290 0.075 Uiso 1 1 calc R . .
H44b H 0.2358 0.5338 0.1678 0.075 Uiso 1 1 calc R . .
H44c H 0.2541 0.5324 0.2473 0.075 Uiso 1 1 calc R . .
C45 C 0.2404(2) 0.6466(2) 0.1470(2) 0.0452(12) Uani 1 1 d . . .
H45a H 0.2295 0.6874 0.1421 0.068 Uiso 1 1 calc R . .
H45b H 0.2160 0.6261 0.1028 0.068 Uiso 1 1 calc R . .
H45c H 0.2769 0.6444 0.1590 0.068 Uiso 1 1 calc R . .
C46 C 0.1785(2) 0.6188(2) 0.1821(2) 0.0458(12) Uani 1 1 d . . .
H46a H 0.1750 0.5985 0.2165 0.069 Uiso 1 1 calc R . .
H46b H 0.1561 0.5996 0.1366 0.069 Uiso 1 1 calc R . .
H46c H 0.1669 0.6593 0.1780 0.069 Uiso 1 1 calc R . .
C47 C 0.30841(18) 0.64968(18) 0.4692(2) 0.0306(9) Uani 1 1 d . . .
H47a H 0.3099 0.6864 0.4925 0.041 Uiso 1 1 calc R . .
H47b H 0.2743 0.6301 0.4538 0.041 Uiso 1 1 calc R . .
C48 C 0.35488(17) 0.61045(18) 0.5236(2) 0.0286(9) Uani 1 1 d . . .
C49 C 0.34580(17) 0.55019(18) 0.5315(2) 0.0281(9) Uani 1 1 d . . .
C50 C 0.38758(18) 0.51612(19) 0.5885(2) 0.0325(9) Uani 1 1 d . . .
C51 C 0.43843(19) 0.5430(2) 0.6324(2) 0.0386(10) Uani 1 1 d . . .
H51 H 0.4668 0.5207 0.6693 0.051 Uiso 1 1 calc R . .
C52 C 0.44921(19) 0.6011(2) 0.6242(2) 0.0400(11) Uani 1 1 d . . .
C53 C 0.5056(2) 0.6277(3) 0.6734(3) 0.0547(14) Uani 1 1 d . . .
H53a H 0.5248 0.6260 0.6508 0.082 Uiso 1 1 calc R . .
H53b H 0.5255 0.6056 0.7172 0.082 Uiso 1 1 calc R . .
H53c H 0.5024 0.6683 0.6834 0.082 Uiso 1 1 calc R . .
C54 C 0.40682(19) 0.6339(2) 0.5703(2) 0.0364(10) Uani 1 1 d . . .
H54 H 0.4131 0.6733 0.5647 0.048 Uiso 1 1 calc R . .
C55 C 0.3780(2) 0.4517(2) 0.6017(3) 0.0413(11) Uani 1 1 d . . .
C56 C 0.4269(2) 0.4270(3) 0.6719(3) 0.0617(15) Uani 1 1 d . . .
H56a H 0.4578 0.4241 0.6690 0.093 Uiso 1 1 calc R . .
H56b H 0.4181 0.3884 0.6804 0.093 Uiso 1 1 calc R . .
H56c H 0.4356 0.4531 0.7104 0.093 Uiso 1 1 calc R . .
C57 C 0.3681(3) 0.4124(2) 0.5405(3) 0.0554(14) Uani 1 1 d . . .
H57a H 0.3393 0.4290 0.4958 0.083 Uiso 1 1 calc R . .
H57b H 0.3581 0.3732 0.5456 0.083 Uiso 1 1 calc R . .
H57c H 0.4009 0.4103 0.5418 0.083 Uiso 1 1 calc R . .
C58 C 0.3285(2) 0.4484(2) 0.6061(3) 0.0528(13) Uani 1 1 d . . .
H58a H 0.3346 0.4731 0.6443 0.079 Uiso 1 1 calc R . .
H58b H 0.3232 0.4081 0.6148 0.079 Uiso 1 1 calc R . .
H58c H 0.2965 0.4618 0.5619 0.079 Uiso 1 1 calc R . .
C59 C 0.1207(3) 0.4752(3) 0.1966(3) 0.089(3) Uani 1 1 d . . .
H59a H 0.1232 0.4324 0.1945 0.118 Uiso 1 1 calc R . .
H59b H 0.1459 0.4936 0.1878 0.118 Uiso 1 1 calc R . .
C60 C 0.0626(4) 0.4967(5) 0.1435(4) 0.146(5) Uani 1 1 d . . .
H60a H 0.0448 0.4739 0.0997 0.194 Uiso 1 1 calc R . .
H60b H 0.0621 0.5384 0.1324 0.194 Uiso 1 1 calc R . .
C61 C 0.0350(4) 0.4869(5) 0.1821(4) 0.144(5) Uani 1 1 d . . .
H61a H 0.0084 0.5178 0.1704 0.192 Uiso 1 1 calc R . .
H61b H 0.0167 0.4487 0.1697 0.192 Uiso 1 1 calc R . .
C62 C 0.0813(2) 0.4890(3) 0.2604(3) 0.074(2) Uani 1 1 d . . .
H62a H 0.0771 0.5229 0.2831 0.098 Uiso 1 1 calc R . .
H62b H 0.0816 0.4532 0.2843 0.098 Uiso 1 1 calc R . .
Li1 Li 0.3403(4) 0.4211(4) 0.3219(5) 0.054(2) Uani 1 1 d . . .

loop_
_atom_site_aniso_label
_atom_site_aniso_U_11
_atom_site_aniso_U_22
_atom_site_aniso_U_33
_atom_site_aniso_U_23
_atom_site_aniso_U_13
_atom_site_aniso_U_12
Ce1 0.04526(15) 0.02677(12) 0.03011(12) -0.00098(10) 0.02784(11) -0.00379(12)
Br1 0.1099(5) 0.0366(3) 0.0757(4) -0.0060(2) 0.0792(4) -0.0034(3)
O1 0.0351(16) 0.0320(15) 0.0333(15) 0.0035(12) 0.0242(14) 0.0003(13)
O2 0.064(2) 0.0324(16) 0.0427(17) -0.0029(14) 0.0408(17) -0.0068(16)
O3 0.066(3) 0.074(3) 0.048(2) -0.0079(19) 0.041(2) -0.001(2)
O4 0.092(3) 0.044(2) 0.056(2) -0.0003(18) 0.035(2) -0.010(2)
O5 0.074(2) 0.0434(19) 0.065(2) -0.0069(17) 0.055(2) -0.0066(18)
O6 0.0495(18) 0.0305(15) 0.0264(14) 0.0000(12) 0.0284(14) -0.0029(14)
O7 0.0411(17) 0.0314(16) 0.0314(15) 0.0054(12) 0.0248(14) 0.0015(13)
O8 0.069(3) 0.065(2) 0.0308(17) -0.0112(16) 0.0242(18) -0.027(2)
C1 0.027(2) 0.036(2) 0.035(2) -0.0036(18) 0.0210(19) -0.0078(18)
C2 0.034(2) 0.032(2) 0.030(2) -0.0051(17) 0.0200(19) -0.0086(18)
C3 0.042(3) 0.039(2) 0.038(2) -0.008(2) 0.027(2) -0.011(2)
C4 0.038(3) 0.044(3) 0.048(3) -0.008(2) 0.031(2) -0.007(2)
C5 0.050(3) 0.065(3) 0.057(3) -0.002(3) 0.039(3) 0.003(3)
C6 0.034(2) 0.037(2) 0.046(3) 0.005(2) 0.024(2) 0.001(2)
C7 0.034(2) 0.034(2) 0.040(2) 0.0017(19) 0.022(2) -0.0048(19)
C8 0.036(2) 0.044(3) 0.048(3) 0.017(2) 0.028(2) 0.008(2)
C9 0.044(3) 0.069(4) 0.042(3) 0.017(3) 0.025(2) 0.003(3)
C10 0.058(3) 0.059(3) 0.077(4) 0.033(3) 0.048(3) 0.018(3)
C11 0.048(3) 0.040(3) 0.065(3) 0.013(2) 0.041(3) 0.003(2)
C12 0.042(3) 0.038(2) 0.025(2) -0.0025(17) 0.020(2) -0.0040(19)
C13 0.041(2) 0.035(2) 0.028(2) 0.0090(17) 0.022(2) 0.0006(19)
C14 0.047(3) 0.042(3) 0.037(2) 0.009(2) 0.029(2) 0.002(2)
C15 0.056(3) 0.046(3) 0.051(3) 0.015(2) 0.036(3) 0.000(2)
C16 0.074(4) 0.051(3) 0.098(5) 0.017(3) 0.064(4) -0.003(3)
C17 0.083(4) 0.039(3) 0.051(3) 0.002(2) 0.046(3) -0.016(3)
C18 0.082(4) 0.034(2) 0.049(3) -0.002(2) 0.048(3) -0.012(3)
C19 0.146(7) 0.029(3) 0.086(4) -0.013(3) 0.096(5) -0.025(3)
C20 0.193(9) 0.056(4) 0.096(5) -0.036(4) 0.118(6) -0.052(5)
C21 0.132(7) 0.040(3) 0.126(6) 0.008(4) 0.110(6) 0.007(4)
C22 0.201(9) 0.037(3) 0.140(7) -0.019(4) 0.145(7) -0.030(4)
C23 0.059(3) 0.031(2) 0.036(2) 0.0045(19) 0.032(2) -0.010(2)
C24 0.073(4) 0.097(5) 0.060(4) 0.000(3) 0.048(4) 0.011(4)
C25 0.065(3) 0.051(3) 0.049(3) 0.009(2) 0.038(3) 0.014(3)
C26 0.078(4) 0.054(3) 0.051(3) 0.010(2) 0.050(3) 0.012(3)
C27 0.088(5) 0.087(5) 0.073(4) -0.016(4) 0.065(4) -0.018(4)
C28 0.114(6) 0.046(3) 0.066(4) -0.005(3) 0.039(4) -0.015(4)
C29 0.133(7) 0.069(4) 0.090(5) -0.013(4) 0.079(5) -0.035(5)
C30 0.099(5) 0.057(4) 0.071(4) 0.008(3) 0.048(4) 0.008(4)
C31 0.076(4) 0.068(4) 0.058(4) 0.001(3) 0.041(3) -0.008(3)
C32 0.067(3) 0.055(3) 0.059(3) -0.009(3) 0.047(3) -0.001(3)
C33 0.093(5) 0.096(5) 0.133(6) -0.058(5) 0.086(5) -0.040(4)
C34 0.124(10) 0.079(7) 0.129(10) -0.016(7) 0.093(8) -0.040(7)
C34' 0.088(10) 0.088(11) 0.112(11) -0.033(9) 0.078(9) -0.025(7)
C35 0.111(5) 0.082(4) 0.103(5) -0.026(4) 0.091(5) -0.032(4)
C36 0.031(2) 0.039(2) 0.0197(18) 0.0061(17) 0.0154(18) 0.0137(19)
C37 0.038(2) 0.028(2) 0.030(2) 0.0054(17) 0.025(2) 0.0026(18)
C38 0.048(3) 0.040(3) 0.034(2) 0.001(2) 0.026(2) -0.008(2)
C39 0.055(3) 0.048(3) 0.035(2) 0.004(2) 0.029(2) -0.014(2)
C40 0.091(5) 0.068(4) 0.052(3) -0.001(3) 0.046(3) -0.035(3)
C41 0.057(3) 0.046(3) 0.035(2) 0.003(2) 0.034(2) -0.008(2)
C42 0.037(2) 0.032(2) 0.029(2) 0.0050(17) 0.0238(19) 0.0034(18)
C43 0.051(3) 0.038(2) 0.029(2) -0.0032(18) 0.030(2) -0.003(2)
C44 0.089(4) 0.037(3) 0.045(3) 0.003(2) 0.050(3) 0.005(3)
C45 0.067(3) 0.048(3) 0.033(2) 0.006(2) 0.036(3) 0.003(3)
C46 0.054(3) 0.054(3) 0.033(2) -0.007(2) 0.027(2) -0.009(2)
C47 0.042(2) 0.032(2) 0.030(2) 0.0005(17) 0.028(2) 0.0005(19)
C48 0.041(2) 0.031(2) 0.0250(19) 0.0003(16) 0.0256(19) 0.0027(19)
C49 0.037(2) 0.031(2) 0.026(2) 0.0012(17) 0.0237(19) 0.0014(18)
C50 0.045(2) 0.034(2) 0.033(2) 0.0055(19) 0.031(2) 0.006(2)
C51 0.044(3) 0.044(3) 0.034(2) 0.003(2) 0.026(2) 0.007(2)
C52 0.042(3) 0.051(3) 0.031(2) -0.004(2) 0.024(2) -0.001(2)
C53 0.043(3) 0.065(4) 0.048(3) -0.006(3) 0.021(3) -0.008(3)
C54 0.047(3) 0.038(2) 0.034(2) -0.0049(19) 0.029(2) -0.006(2)
C55 0.049(3) 0.040(3) 0.044(3) 0.011(2) 0.032(2) 0.006(2)
C56 0.063(4) 0.059(3) 0.058(3) 0.024(3) 0.031(3) 0.007(3)
C57 0.083(4) 0.036(3) 0.065(4) 0.006(2) 0.053(3) 0.005(3)
C58 0.064(3) 0.052(3) 0.059(3) 0.017(3) 0.045(3) 0.002(3)
C59 0.139(7) 0.085(5) 0.037(3) -0.027(3) 0.046(4) -0.060(5)
C60 0.151(9) 0.202(11) 0.045(4) -0.016(5) 0.030(5) -0.104(8)
C61 0.104(7) 0.231(12) 0.053(4) -0.006(6) 0.017(4) -0.093(8)
C62 0.058(4) 0.098(5) 0.046(3) -0.005(3) 0.017(3) -0.043(4)
Li1 0.079(7) 0.047(5) 0.047(5) 0.003(4) 0.043(5) -0.003(5)

loop_
_atom_type_symbol
_atom_type_description
_atom_type_scat_dispersion_real
_atom_type_scat_dispersion_imag
_atom_type_scat_source
C C 0.0033 0.0016 'International Tables Vol C Tables 4.2.6.8 and 6.1.1.4'
H H 0.0000 0.0000 'International Tables Vol C Tables 4.2.6.8 and 6.1.1.4'
O O 0.0106 0.0060 'International Tables Vol C Tables 4.2.6.8 and 6.1.1.4'
Li Li -0.0003 0.0001 'International Tables Vol C Tables 4.2.6.8 and 6.1.1.4'
Br Br -0.2901 2.4595 'International Tables Vol C Tables 4.2.6.8 and 6.1.1.4'
Ce Ce -0.2486 2.6331 'International Tables Vol C Tables 4.2.6.8 and 6.1.1.4'

loop_
_geom_angle_atom_site_label_1
_geom_angle_atom_site_label_2
_geom_angle_atom_site_label_3
_geom_angle
O1 Ce1 O7 103.14(11)
O1 Ce1 O2 88.78(11)
O7 Ce1 O2 91.49(11)
O1 Ce1 O6 91.99(10)
O7 Ce1 O6 89.52(10)
O2 Ce1 O6 178.56(10)
O1 Ce1 O8 80.79(12)
O7 Ce1 O8 172.41(11)
O2 Ce1 O8 82.05(12)
O6 Ce1 O8 96.88(11)
O1 Ce1 Br1 163.09(8)
O7 Ce1 Br1 93.72(8)
O2 Ce1 Br1 89.64(8)
O6 Ce1 Br1 89.26(7)
O8 Ce1 Br1 82.32(10)
Li1 Br1 Ce1 131.3(2)
C1 O1 Ce1 162.3(3)
C23 O2 Ce1 154.1(3)
C27 O3 C24 109.6(4)
C27 O3 Li1 125.5(5)
C24 O3 Li1 122.9(4)
C31 O4 C28 109.0(5)
C31 O4 Li1 123.5(4)
C28 O4 Li1 119.2(5)
C35 O5 C32 108.9(4)
C35 O5 Li1 127.5(4)
C32 O5 Li1 122.8(4)
C36 O6 Ce1 157.2(2)
C49 O7 Ce1 154.6(2)
C59 O8 C62 108.4(5)
C59 O8 Ce1 130.7(4)
C62 O8 Ce1 120.5(3)
O1 C1 C2 117.9(4)
O1 C1 C7 121.4(4)
C2 C1 C7 120.6(4)
C3 C2 C1 118.9(4)
C3 C2 C12 120.3(4)
C1 C2 C12 120.7(4)
C4 C3 C2 122.1(4)
C3 C4 C6 118.0(4)
C3 C4 C5 122.9(4)
C6 C4 C5 119.1(5)
C7 C6 C4 122.9(4)
C6 C7 C1 117.4(4)
C6 C7 C8 120.6(4)
C1 C7 C8 122.0(4)
C10 C8 C11 107.9(4)
C10 C8 C9 108.1(4)
C11 C8 C9 109.9(4)
C10 C8 C7 111.6(4)
C11 C8 C7 109.9(4)
C9 C8 C7 109.4(4)
C2 C12 C13 116.6(4)
C14 C13 C23 119.5(4)
C14 C13 C12 119.5(4)
C23 C13 C12 120.9(4)
C15 C14 C13 122.4(5)
C14 C15 C17 117.4(4)
C14 C15 C16 121.7(5)
C17 C15 C16 120.8(5)
C15 C17 C18 124.1(5)
C17 C18 C23 116.6(5)
C17 C18 C19 121.9(4)
C23 C18 C19 121.3(4)
C21 C19 C22 108.8(6)
C21 C19 C20 110.9(6)
C22 C19 C20 107.1(5)
C21 C19 C18 110.0(5)
C22 C19 C18 111.0(5)
C20 C19 C18 109.1(6)
O2 C23 C13 119.3(4)
O2 C23 C18 121.0(4)
C13 C23 C18 119.7(4)
O3 C24 C25 107.6(5)
C24 C25 C26 101.8(5)
C27 C26 C25 103.1(4)
O3 C27 C26 107.3(5)
O4 C28 C29 104.4(5)
C28 C29 C30 104.0(6)
C29 C30 C31 103.4(5)
O4 C31 C30 107.2(5)
O5 C32 C33 107.2(4)
C34 C33 C32 104.4(7)
C34 C33 C34' 38.0(9)
C32 C33 C34' 102.8(8)
C35 C34 C33 104.7(8)
C35 C34' C33 103.2(10)
O5 C35 C34 106.6(6)
O5 C35 C34' 104.1(8)
C34 C35 C34' 38.3(9)
O6 C36 C37 119.5(3)
O6 C36 C42 123.0(4)
C37 C36 C42 117.5(4)
C38 C37 C36 121.1(4)
C38 C37 C47 118.2(4)
C36 C37 C47 120.6(4)
C39 C38 C37 121.8(4)
C38 C39 C41 117.2(4)
C38 C39 C40 121.4(4)
C41 C39 C40 121.4(4)
C42 C41 C39 124.2(4)
C41 C42 C36 118.3(4)
C41 C42 C43 120.7(4)
C36 C42 C43 120.8(4)
C46 C43 C42 109.6(3)
C46 C43 C44 110.4(4)
C42 C43 C44 110.4(4)
C46 C43 C45 106.9(4)
C42 C43 C45 112.6(4)
C44 C43 C45 106.9(3)
C48 C47 C37 116.2(3)
C54 C48 C49 118.5(4)
C54 C48 C47 120.5(4)
C49 C48 C47 120.9(4)
O7 C49 C50 121.1(4)
O7 C49 C48 118.4(4)
C50 C49 C48 120.5(4)
C51 C50 C49 117.1(4)
C51 C50 C55 121.0(4)
C49 C50 C55 121.9(4)
C52 C51 C50 123.7(4)
C54 C52 C51 117.6(4)
C54 C52 C53 121.3(5)
C51 C52 C53 121.2(4)
C52 C54 C48 122.5(4)
C57 C55 C56 108.4(4)
C57 C55 C58 109.6(4)
C56 C55 C58 107.1(4)
C57 C55 C50 109.1(4)
C56 C55 C50 112.0(4)
C58 C55 C50 110.6(4)
O8 C59 C60 102.7(7)
C59 C60 C61 103.7(7)
C62 C61 C60 104.3(7)
O8 C62 C61 106.9(6)
O5 Li1 O3 121.3(5)
O5 Li1 O4 105.8(5)
O3 Li1 O4 102.7(4)
O5 Li1 Br1 113.6(4)
O3 Li1 Br1 104.5(4)
O4 Li1 Br1 107.8(4)

loop_
_geom_bond_atom_site_label_1
_geom_bond_atom_site_label_2
_geom_bond_distance
Ce1 O1 2.131(3)
Ce1 O7 2.132(3)
Ce1 O2 2.148(3)
Ce1 O6 2.157(3)
Ce1 O8 2.543(3)
Ce1 Br1 2.9317(5)
Br1 Li1 2.516(10)
O1 C1 1.356(5)
O2 C23 1.350(5)
O3 C27 1.402(6)
O3 C24 1.442(7)
O3 Li1 1.919(9)
O4 C31 1.409(7)
O4 C28 1.433(7)
O4 Li1 1.951(10)
O5 C35 1.433(6)
O5 C32 1.439(6)
O5 Li1 1.911(10)
O6 C36 1.324(5)
O7 C49 1.348(5)
O8 C59 1.442(6)
O8 C62 1.452(7)
C1 C2 1.405(5)
C1 C7 1.414(6)
C2 C3 1.394(6)
C2 C12 1.509(6)
C3 C4 1.372(7)
C4 C6 1.398(6)
C4 C5 1.510(6)
C6 C7 1.391(6)
C7 C8 1.546(6)
C8 C10 1.528(7)
C8 C11 1.533(6)
C8 C9 1.541(7)
C12 C13 1.519(6)
C13 C14 1.382(6)
C13 C23 1.413(6)
C14 C15 1.377(7)
C15 C17 1.381(7)
C15 C16 1.509(7)
C17 C18 1.401(7)
C18 C23 1.423(6)
C18 C19 1.553(8)
C19 C21 1.535(10)
C19 C22 1.545(7)
C19 C20 1.548(8)
C24 C25 1.501(7)
C25 C26 1.532(7)
C26 C27 1.510(8)
C28 C29 1.464(9)
C29 C30 1.498(10)
C30 C31 1.501(8)
C32 C33 1.491(8)
C33 C34 1.484(12)
C33 C34' 1.505(14)
C34 C35 1.480(12)
C34' C35 1.488(14)
C36 C37 1.428(6)
C36 C42 1.444(5)
C37 C38 1.394(6)
C37 C47 1.514(5)
C38 C39 1.390(6)
C39 C41 1.397(6)
C39 C40 1.509(7)
C41 C42 1.392(6)
C42 C43 1.535(6)
C43 C46 1.533(7)
C43 C44 1.535(6)
C43 C45 1.537(5)
C47 C48 1.511(6)
C48 C54 1.390(6)
C48 C49 1.415(6)
C49 C50 1.410(6)
C50 C51 1.392(6)
C50 C55 1.541(6)
C51 C52 1.386(7)
C52 C54 1.373(6)
C52 C53 1.515(7)
C55 C57 1.534(7)
C55 C56 1.531(7)
C55 C58 1.531(7)
C59 C60 1.520(13)
C60 C61 1.521(12)
C61 C62 1.512(9)

loop_
_platon_squeeze_void_nr
_platon_squeeze_void_average_x
_platon_squeeze_void_average_y
_platon_squeeze_void_average_z
_platon_squeeze_void_volume
_platon_squeeze_void_count_electrons
_platon_squeeze_void_content
1 0.500 0.258 0.750 178 27 ' '
2 0.000 0.242 0.250 178 27 ' '
3 0.000 0.758 0.750 178 27 ' '
4 0.500 0.742 0.250 178 27 ' '
